data_2002347
loop_
_publ_author_name
'Koop, M'
'Mueller-Buschbaum, Hk'

_publ_section_title
;
Zur Kenntnis eines neuen Kupfermolybdats: Cu4 Mo5 O17
;
_journal_name_full
;
Zeitschrift fuer Anorganische und Allgemeine Chemie
;
_journal_page_first 7
_journal_page_last 15
_journal_paper_doi 10.1002/zaac.19855301102
_journal_volume 530
_journal_year 1985
_chemical_formula_structural 'Cu4 (Mo5 O17)'
_chemical_formula_sum 'Cu4 Mo5 O17'
_chemical_name_systematic 'Tetracopper(I) pentamolybdate(VI)'
_space_group_IT_number 2
_symmetry_cell_setting triclinic
_symmetry_Int_Tables_number 2
_symmetry_space_group_name_Hall '-P 1'
_symmetry_space_group_name_H-M 'P -1'
_cell_angle_alpha 107.03(4)
_cell_angle_beta 88.40(9)
_cell_angle_gamma 111.02(4)
_cell_formula_units_Z 2
_cell_length_a 6.782(2)
_cell_length_b 9.573(3)
_cell_length_c 10.948(3)
_cell_volume 632.0
_refine_ls_R_factor_all 0.064
_cod_database_code 2002347

loop_
_symmetry_equiv_pos_as_xyz
x,y,z
-x,-y,-z

loop_
_atom_site_aniso_label
_atom_site_aniso_U_11
_atom_site_aniso_U_12
_atom_site_aniso_U_13
_atom_site_aniso_U_22
_atom_site_aniso_U_23
_atom_site_aniso_U_33
Cu1 0.0172(7) 0.0273(8) 0.0186(8) 0.0233(8) 0.0067(6) 0.0592(13)
Cu2 0.0168(6) 0.0155(7) 0.0083(6) 0.0188(7) 0.0013(5) 0.0364(9)
Cu3 0.0263(7) 0.0039(5) -0.0013(5) 0.0154(6) 0.0002(5) 0.0150(6)
Cu4 0.0190(7) 0.0146(7) 0.0152(6) 0.0210(7) 0.0065(6) 0.0368(9)
Mo1 0.0084(3) 0.0027(2) 0.0003(2) 0.0066(3) 0.0017(2) 0.0058(3)
Mo2 0.0077(3) 0.0023(2) .0000(2) 0.0062(3) 0.0013(2) 0.0062(3)
Mo3 0.0073(3) 0.0022(2) -0.0004(2) 0.0068(3) 0.0015(2) 0.0069(3)
Mo4 0.0102(3) 0.0025(2) 0.0011(2) 0.0077(3) 0.0036(2) 0.0060(3)
Mo5 0.0075(3) 0.0023(2) -0.0006(2) 0.0057(3) 0.0007(2) 0.0052(3)

loop_
_atom_site_label
_atom_site_type_symbol
_atom_site_symmetry_multiplicity
_atom_site_Wyckoff_symbol
_atom_site_fract_x
_atom_site_fract_y
_atom_site_fract_z
_atom_site_occupancy
_atom_site_attached_hydrogens
_atom_site_calc_flag
Cu1 Cu1+ 2 i 0.5443(3) 0.2898(2) 0.0787(2) 1. 0 d
Cu2 Cu1+ 2 i 0.6867(3) 0.9009(2) 0.2949(2) 1. 0 d
Cu3 Cu1+ 2 i 0.3018(3) 0.2224(2) 0.4444(2) 1. 0 d
Cu4 Cu1+ 2 i 0.7732(3) 0.4573(2) 0.3804(2) 1. 0 d
Mo1 Mo6+ 2 i 0.9830(1) 0.2087(1) 0.1995(1) 1. 0 d
Mo2 Mo6+ 2 i 0.2421(1) 0.9605(1) 0.1485(1) 1. 0 d
Mo3 Mo6+ 2 i 0.3499(1) 0.5574(1) 0.3279(1) 1. 0 d
Mo4 Mo6+ 2 i 0.1277(1) 0.8104(1) 0.3877(1) 1. 0 d
Mo5 Mo6+ 2 i 0.8662(1) 0.6230(1) 0.0271(1) 1. 0 d
O1 O2- 2 i 0.920(1) 0.014(1) 0.206(1) 1. 0 d
O2 O2- 2 i 0.883(1) 0.830(1) 0.412(1) 1. 0 d
O3 O2- 2 i 0.291(1) 0.150(1) 0.130(1) 1. 0 d
O4 O2- 2 i 0.947(1) 0.164(1) 0.011(1) 1. 0 d
O5 O2- 2 i 0.274(1) 0.005(1) 0.328(1) 1. 0 d
O6 O2- 2 i 0.735(1) 0.099(1) 0.463(1) 1. 0 d
O7 O2- 2 i 0.755(1) 0.247(1) 0.234(1) 1. 0 d
O8 O2- 2 i 0.458(1) 0.919(1) 0.098(1) 1. 0 d
O9 O2- 2 i 0.163(1) 0.331(1) 0.346(1) 1. 0 d
O10 O2- 2 i 0.642(1) 0.662(1) 0.067(1) 1. 0 d
O11 O2- 2 i 0.161(1) 0.417(1) 0.156(1) 1. 0 d
O12 O2- 2 i 0.810(1) 0.431(1) 0.037(1) 1. 0 d
O13 O2- 2 i 0.404(1) 0.746(1) 0.301(1) 1. 0 d
O14 O2- 2 i 0.557(1) 0.500(1) 0.268(1) 1. 0 d
O15 O2- 2 i 0.054(1) 0.598(1) 0.369(1) 1. 0 d
O16 O2- 2 i 0.052(1) 0.749(1) 0.176(1) 1. 0 d
O17 O2- 2 i 0.413(1) 0.615(1) 0.497(1) 1. 0 d

loop_
_atom_type_symbol
_atom_type_oxidation_number
Cu1+ 1.000
Mo6+ 6.000
O2- -2.000
